data_7019106
loop_
_publ_author_name
'Basha, Maram T.'
'Chartres, Jy D.'
'Pantarat, Namfon'
'Akbar Ali, Mohammad'
'Mirza, Aminul Huq'
'Kalinowski, Danuta S.'
'Richardson, Des R.'
'Bernhardt, Paul V.'

_publ_section_title
;
 Heterocyclic dithiocarbazate iron chelators: Fe coordination chemistry
 and biological activity.
;
_journal_issue 21
_journal_name_full 'Dalton transactions (Cambridge, England : 2003)'
_journal_page_first 6536
_journal_page_last 6548
_journal_paper_doi 10.1039/c2dt12387h
_journal_volume 41
_journal_year 2012
_chemical_compound_source 'synthesis as described'
_chemical_formula_moiety 'C9 H11 N3 S2'
_chemical_formula_sum 'C9 H11 N3 S2'
_chemical_formula_weight 225.33
_chemical_name_systematic
;
?
;
_space_group_IT_number 2
_symmetry_cell_setting triclinic
_symmetry_Int_Tables_number 2
_symmetry_space_group_name_Hall '-P 1'
_symmetry_space_group_name_H-M 'P -1'
_atom_sites_solution_hydrogens geom
_atom_sites_solution_primary direct
_atom_sites_solution_secondary difmap
_audit_conform_dict_location ftp://ftp.iucr.org/pub/cif_core.dic
_audit_conform_dict_name cif_core.dic
_audit_conform_dict_version 2.3
_audit_creation_date 2011-12-11T16:48:34-00:00
_audit_creation_method 'WinGX routine CIF_UPDATE'
_cell_angle_alpha 81.909(10)
_cell_angle_beta 79.334(9)
_cell_angle_gamma 84.497(8)
_cell_formula_units_Z 2
_cell_length_a 5.8633(5)
_cell_length_b 8.1483(10)
_cell_length_c 11.7569(15)
_cell_measurement_reflns_used 1076
_cell_measurement_temperature 293(2)
_cell_measurement_theta_max 28.8497
_cell_measurement_theta_min 2.8985
_cell_measurement_wavelength 0.71073
_cell_volume 545.09(11)
_computing_cell_refinement
;
CrysAlisPro, Oxford Diffraction Ltd.,
Version 1.171.33.66 (release 28-04-2010 CrysAlis171 .NET)
(compiled Apr 28 2010,14:27:37)
;
_computing_data_collection
;
CrysAlisPro, Oxford Diffraction Ltd.,
Version 1.171.33.66 (release 28-04-2010 CrysAlis171 .NET)
(compiled Apr 28 2010,14:27:37)
;
_computing_data_reduction
;
CrysAlisPro, Oxford Diffraction Ltd.,
Version 1.171.33.66 (release 28-04-2010 CrysAlis171 .NET)
(compiled Apr 28 2010,14:27:37)
;
_computing_molecular_graphics 'Ortep-3 for Windows (Farrugia, 1997)'
_computing_publication_material 'WinGX publication routines (Farrugia, 1999)'
_computing_structure_refinement 'SHELXL-97 (Sheldrick, 1997)'
_computing_structure_solution 'SHELXS-86 (Sheldrick, 1986)'
_diffrn_ambient_temperature 293(2)
_diffrn_detector_area_resol_mean 16.0696
_diffrn_measured_fraction_theta_full 0.999
_diffrn_measured_fraction_theta_max 0.999
_diffrn_measurement_device_type 'Xcalibur, Sapphire3, Gemini ultra'
_diffrn_measurement_method '\w scans'
_diffrn_orient_matrix_UB_11 0.0251912
_diffrn_orient_matrix_UB_12 0.0676683
_diffrn_orient_matrix_UB_13 -0.0442694
_diffrn_orient_matrix_UB_21 0.0039702
_diffrn_orient_matrix_UB_22 0.0519117
_diffrn_orient_matrix_UB_23 0.0431213
_diffrn_orient_matrix_UB_31 0.1207551
_diffrn_orient_matrix_UB_32 -0.0222913
_diffrn_orient_matrix_UB_33 -0.0031954
_diffrn_radiation_monochromator graphite
_diffrn_radiation_probe x-ray
_diffrn_radiation_type MoK\a
_diffrn_radiation_wavelength 0.71073
_diffrn_reflns_av_R_equivalents 0.0292
_diffrn_reflns_av_unetI/netI 0.103
_diffrn_reflns_limit_h_max 6
_diffrn_reflns_limit_h_min -6
_diffrn_reflns_limit_k_max 9
_diffrn_reflns_limit_k_min -9
_diffrn_reflns_limit_l_max 12
_diffrn_reflns_limit_l_min -13
_diffrn_reflns_number 3488
_diffrn_reflns_theta_full 24.99
_diffrn_reflns_theta_max 24.99
_diffrn_reflns_theta_min 2.9
_exptl_absorpt_coefficient_mu 0.452
_exptl_absorpt_correction_T_max 1
_exptl_absorpt_correction_T_min 0.64771
_exptl_absorpt_correction_type multi-scan
_exptl_absorpt_process_details
;
CrysAlisPro, Oxford Diffraction Ltd.,
Version 1.171.33.66 (release 28-04-2010 CrysAlis171 .NET)
(compiled Apr 28 2010,14:27:37)
Empirical absorption correction using spherical harmonics,
implemented in SCALE3 ABSPACK scaling algorithm.
;
_exptl_crystal_colour yellow
_exptl_crystal_density_diffrn 1.373
_exptl_crystal_density_method 'not measured'
_exptl_crystal_description prism
_exptl_crystal_F_000 236
_exptl_crystal_size_max 0.2897
_exptl_crystal_size_mid 0.0873
_exptl_crystal_size_min 0.0445
_refine_diff_density_max 0.213
_refine_diff_density_min -0.199
_refine_diff_density_rms 0.048
_refine_ls_extinction_method none
_refine_ls_goodness_of_fit_ref 0.826
_refine_ls_hydrogen_treatment constr
_refine_ls_matrix_type full
_refine_ls_number_parameters 129
_refine_ls_number_reflns 1905
_refine_ls_number_restraints 0
_refine_ls_restrained_S_all 0.826
_refine_ls_R_factor_all 0.0999
_refine_ls_R_factor_gt 0.0432
_refine_ls_shift/su_max 0
_refine_ls_shift/su_mean 0
_refine_ls_structure_factor_coef Fsqd
_refine_ls_weighting_details 'calc w=1/[\s^2^(Fo^2^)+(0.0336P)^2^+0.0000P] where P=(Fo^2^+2Fc^2^)/3'
_refine_ls_weighting_scheme calc
_refine_ls_wR_factor_gt 0.0752
_refine_ls_wR_factor_ref 0.0826
_reflns_number_gt 1022
_reflns_number_total 1905
_reflns_threshold_expression >2sigma(I)
_cod_data_source_file c2dt12387h.txt
_cod_data_source_block 545mb1
_cod_database_code 7019106

loop_
_symmetry_equiv_pos_as_xyz
'x, y, z'
'-x, -y, -z'

loop_
_atom_site_label
_atom_site_type_symbol
_atom_site_fract_x
_atom_site_fract_y
_atom_site_fract_z
_atom_site_U_iso_or_equiv
_atom_site_adp_type
_atom_site_occupancy
_atom_site_symmetry_multiplicity
_atom_site_calc_flag
_atom_site_refinement_flags
C1 C 0.3171(7) 0.2316(5) 0.6722(3) 0.0808(13) Uani 1 1 d .
H1 H 0.1924 0.2519 0.7313 0.097 Uiso 1 1 calc R
C2 C 0.5087(8) 0.1372(5) 0.7025(3) 0.0775(13) Uani 1 1 d .
H2 H 0.5124 0.0927 0.7795 0.093 Uiso 1 1 calc R
C3 C 0.6925(7) 0.1110(5) 0.6165(4) 0.0733(12) Uani 1 1 d .
H3 H 0.8268 0.0501 0.6341 0.088 Uiso 1 1 calc R
C4 C 0.6787(6) 0.1747(4) 0.5039(3) 0.0593(10) Uani 1 1 d .
H4 H 0.8015 0.1556 0.4437 0.071 Uiso 1 1 calc R
C5 C 0.4782(6) 0.2684(4) 0.4810(3) 0.0423(8) Uani 1 1 d .
C6 C 0.4525(5) 0.3374(4) 0.3598(3) 0.0442(9) Uani 1 1 d .
C7 C 0.2384(5) 0.4440(4) 0.3398(3) 0.0618(11) Uani 1 1 d .
H7A H 0.2805 0.5529 0.3045 0.093 Uiso 1 1 calc R
H7B H 0.1363 0.4521 0.4131 0.093 Uiso 1 1 calc R
H7C H 0.1606 0.3955 0.2891 0.093 Uiso 1 1 calc R
C8 C 0.7911(5) 0.3050(4) 0.0840(3) 0.0397(8) Uani 1 1 d .
C9 C 1.2220(5) 0.1460(4) 0.0184(3) 0.0615(10) Uani 1 1 d .
H9A H 1.1541 0.0951 -0.035 0.092 Uiso 1 1 calc R
H9B H 1.3509 0.0753 0.0409 0.092 Uiso 1 1 calc R
H9C H 1.2755 0.2514 -0.0188 0.092 Uiso 1 1 calc R
N1 N 0.2990(5) 0.2955(4) 0.5641(3) 0.0642(9) Uani 1 1 d .
N2 N 0.6224(4) 0.2972(3) 0.2808(2) 0.0449(7) Uani 1 1 d .
N3 N 0.6159(4) 0.3514(3) 0.1653(2) 0.0509(8) Uani 1 1 d .
H3A H 0.4999 0.4147 0.1457 0.061 Uiso 1 1 calc R
S1 S 0.79887(14) 0.35774(12) -0.05690(7) 0.0545(3) Uani 1 1 d .
S2 S 1.00829(14) 0.17669(11) 0.14517(7) 0.0520(3) Uani 1 1 d .

loop_
_atom_site_aniso_label
_atom_site_aniso_U_11
_atom_site_aniso_U_22
_atom_site_aniso_U_33
_atom_site_aniso_U_23
_atom_site_aniso_U_13
_atom_site_aniso_U_12
C1 0.075(3) 0.118(4) 0.036(3) -0.001(2) 0.010(2) 0.010(3)
C2 0.094(3) 0.092(3) 0.037(3) 0.009(2) -0.004(2) 0.001(3)
C3 0.073(3) 0.080(3) 0.059(3) 0.006(2) -0.015(2) 0.016(2)
C4 0.058(2) 0.073(3) 0.039(3) -0.007(2) 0.0032(18) 0.011(2)
C5 0.046(2) 0.044(2) 0.036(2) -0.0068(17) -0.0019(16) -0.0025(18)
C6 0.050(2) 0.050(2) 0.031(2) -0.0103(18) 0.0003(17) -0.0024(18)
C7 0.055(2) 0.079(3) 0.045(2) -0.011(2) 0.0004(18) 0.017(2)
C8 0.0377(18) 0.041(2) 0.0384(19) -0.0098(16) 0.0012(15) -0.0030(15)
C9 0.043(2) 0.078(3) 0.056(2) -0.010(2) 0.0012(17) 0.0164(18)
N1 0.0590(19) 0.091(2) 0.0314(19) -0.0032(17) 0.0074(15) 0.0133(16)
N2 0.0514(17) 0.0536(19) 0.0257(17) -0.0046(14) 0.0006(13) 0.0019(13)
N3 0.0487(17) 0.062(2) 0.0359(18) -0.0038(15) -0.0004(14) 0.0115(14)
S1 0.0517(6) 0.0725(7) 0.0322(5) -0.0019(5) -0.0011(4) 0.0121(5)
S2 0.0514(6) 0.0635(6) 0.0361(5) -0.0037(5) -0.0050(4) 0.0115(5)

loop_
_atom_type_symbol
_atom_type_description
_atom_type_scat_dispersion_real
_atom_type_scat_dispersion_imag
_atom_type_scat_source
C C 0.0033 0.0016 'International Tables Vol C Tables 4.2.6.8 and 6.1.1.4'
H H 0 0 'International Tables Vol C Tables 4.2.6.8 and 6.1.1.4'
N N 0.0061 0.0033 'International Tables Vol C Tables 4.2.6.8 and 6.1.1.4'
S S 0.1246 0.1234 'International Tables Vol C Tables 4.2.6.8 and 6.1.1.4'

loop_
_exptl_crystal_face_index_h
_exptl_crystal_face_index_k
_exptl_crystal_face_index_l
_exptl_crystal_face_perp_dist
-1 1 -4 0.0209
1 -1 4 0.0235
1 1 -4 0.0806
1 2 2 0.0544
-1 -2 -2 0.0124
-2 1 0 0.13

loop_
_geom_angle_atom_site_label_1
_geom_angle_atom_site_label_2
_geom_angle_atom_site_label_3
_geom_angle
N1 C1 C2 124.0(4)
N1 C1 H1 118
C2 C1 H1 118
C3 C2 C1 117.9(4)
C3 C2 H2 121.1
C1 C2 H2 121.1
C2 C3 C4 119.5(4)
C2 C3 H3 120.3
C4 C3 H3 120.3
C3 C4 C5 118.8(4)
C3 C4 H4 120.6
C5 C4 H4 120.6
N1 C5 C4 122.1(4)
N1 C5 C6 116.9(3)
C4 C5 C6 120.9(3)
N2 C6 C5 115.0(3)
N2 C6 C7 126.0(3)
C5 C6 C7 119.0(3)
C6 C7 H7A 109.5
C6 C7 H7B 109.5
H7A C7 H7B 109.5
C6 C7 H7C 109.5
H7A C7 H7C 109.5
H7B C7 H7C 109.5
N3 C8 S1 123.7(2)
N3 C8 S2 112.0(2)
S1 C8 S2 124.29(18)
S2 C9 H9A 109.5
S2 C9 H9B 109.5
H9A C9 H9B 109.5
S2 C9 H9C 109.5
H9A C9 H9C 109.5
H9B C9 H9C 109.5
C5 N1 C1 117.6(3)
C6 N2 N3 120.1(3)
C8 N3 N2 119.4(3)
C8 N3 H3A 120.3
N2 N3 H3A 120.3
C8 S2 C9 101.65(15)

loop_
_geom_bond_atom_site_label_1
_geom_bond_atom_site_label_2
_geom_bond_distance
C1 N1 1.323(4)
C1 C2 1.374(5)
C1 H1 0.93
C2 C3 1.358(5)
C2 H2 0.93
C3 C4 1.366(5)
C3 H3 0.93
C4 C5 1.387(4)
C4 H4 0.93
C5 N1 1.321(4)
C5 C6 1.485(4)
C6 N2 1.282(3)
C6 C7 1.493(4)
C7 H7A 0.96
C7 H7B 0.96
C7 H7C 0.96
C8 N3 1.333(3)
C8 S1 1.645(3)
C8 S2 1.762(3)
C9 S2 1.791(3)
C9 H9A 0.96
C9 H9B 0.96
C9 H9C 0.96
N2 N3 1.374(3)
N3 H3A 0.86
